data_4037600
loop_
_publ_author_name
'Mamane, Victor'
'Aubert, Emmanuel'
'Peluso, Paola'
'Cossu, Sergio'

_publ_section_title
;
 Synthesis, resolution, and absolute configuration of chiral
 4,4'-bipyridines.
;
_journal_issue 6
_journal_name_full 'The Journal of organic chemistry'
_journal_page_first 2579
_journal_page_last 2583
_journal_paper_doi 10.1021/jo300286z
_journal_volume 77
_journal_year 2012
_chemical_formula_moiety 'C24 H18 Br2 N2 O2'
_chemical_formula_sum 'C24 H18 Br2 N2 O2'
_chemical_formula_weight 526.22
_space_group_IT_number 4
_space_group_name_Hall 'P 2yb'
_space_group_name_H-M_alt 'P 1 21 1'
_symmetry_cell_setting monoclinic
_symmetry_space_group_name_Hall 'P 2yb'
_symmetry_space_group_name_H-M 'P 1 21 1'
_atom_sites_solution_hydrogens difmap
_atom_sites_solution_primary direct
_atom_sites_solution_secondary difmap
_audit_creation_method SHELXL-97
_cell_angle_alpha 90.000
_cell_angle_beta 94.144(2)
_cell_angle_gamma 90.000
_cell_formula_units_Z 8
_cell_length_a 8.2955(2)
_cell_length_b 14.6494(3)
_cell_length_c 35.3289(7)
_cell_measurement_reflns_used 20806
_cell_measurement_temperature 110(2)
_cell_measurement_theta_max 30.3671
_cell_measurement_theta_min 2.7753
_cell_volume 4282.09(16)
_computing_cell_refinement
;
CrysAlisPro, Oxford Diffraction Ltd.,
Version 1.171.34.44 (release 25-10-2010 CrysAlis171 .NET)
(compiled Oct 25 2010,18:11:34)
;
_computing_data_collection
;
CrysAlisPro, Oxford Diffraction Ltd.,
Version 1.171.34.44 (release 25-10-2010 CrysAlis171 .NET)
(compiled Oct 25 2010,18:11:34)
;
_computing_data_reduction
;
CrysAlisPro, Oxford Diffraction Ltd.,
Version 1.171.34.44 (release 25-10-2010 CrysAlis171 .NET)
(compiled Oct 25 2010,18:11:34)
;
_computing_structure_refinement 'SHELXL-97 (Sheldrick, 1997)'
_computing_structure_solution 'SIR_92 (Altomare et al., 1994)'
_diffrn_ambient_temperature 110(2)
_diffrn_detector_area_resol_mean 10.4508
_diffrn_measured_fraction_theta_full 0.999
_diffrn_measured_fraction_theta_max 0.999
_diffrn_measurement_device_type 'SuperNova, Dual, Cu at zero, Atlas'
_diffrn_measurement_method 'Phi and Omega scans'
_diffrn_radiation_monochromator mirror
_diffrn_radiation_source 'SuperNova (Mo) X-ray Source'
_diffrn_radiation_type MoK\a
_diffrn_radiation_wavelength 0.71073
_diffrn_reflns_av_R_equivalents 0.0560
_diffrn_reflns_av_sigmaI/netI 0.1536
_diffrn_reflns_limit_h_max 10
_diffrn_reflns_limit_h_min -10
_diffrn_reflns_limit_k_max 19
_diffrn_reflns_limit_k_min -19
_diffrn_reflns_limit_l_max 45
_diffrn_reflns_limit_l_min -45
_diffrn_reflns_number 76167
_diffrn_reflns_theta_full 27.51
_diffrn_reflns_theta_max 27.51
_diffrn_reflns_theta_min 2.78
_exptl_absorpt_coefficient_mu 3.832
_exptl_absorpt_correction_T_max 0.841
_exptl_absorpt_correction_T_min 0.659
_exptl_absorpt_correction_type analytical
_exptl_absorpt_process_details
;
CrysAlisPro, Oxford Diffraction Ltd.,
Version 1.171.34.44 (release 25-10-2010 CrysAlis171 .NET)
(compiled Oct 25 2010,18:11:34)
Analytical numeric absorption correction using a multifaceted crystal
			model based on expressions derived by R.C. Clark & J.S. Reid.
(Clark, R. C. & Reid, J. S. (1995). Acta Cryst. A51, 887-897)
;
_exptl_crystal_colour colorless
_exptl_crystal_density_diffrn 1.633
_exptl_crystal_density_method 'not measured'
_exptl_crystal_description prism
_exptl_crystal_F_000 2096
_exptl_crystal_size_max 0.1670
_exptl_crystal_size_mid 0.1047
_exptl_crystal_size_min 0.0563
_refine_diff_density_max 0.468
_refine_diff_density_min -0.443
_refine_diff_density_rms 0.092
_refine_ls_abs_structure_details 'Flack H D (1983), Acta Cryst. A39, 876-881'
_refine_ls_abs_structure_Flack -0.005(5)
_refine_ls_extinction_method none
_refine_ls_goodness_of_fit_ref 1.095
_refine_ls_hydrogen_treatment constr
_refine_ls_matrix_type full
_refine_ls_number_parameters 1089
_refine_ls_number_reflns 19684
_refine_ls_number_restraints 1
_refine_ls_restrained_S_all 1.094
_refine_ls_R_factor_all 0.0594
_refine_ls_R_factor_gt 0.0450
_refine_ls_shift/su_max 0.002
_refine_ls_shift/su_mean 0.000
_refine_ls_structure_factor_coef Fsqd
_refine_ls_weighting_details 'calc w=1/[\s^2^(Fo^2^)+(0.0000P)^2^+7.7442P] where P=(Fo^2^+2Fc^2^)/3'
_refine_ls_weighting_scheme calc
_refine_ls_wR_factor_gt 0.0673
_refine_ls_wR_factor_ref 0.0711
_reflns_number_gt 17151
_reflns_number_total 19684
_reflns_threshold_expression >2sigma(I)
_cod_data_source_file jo300286z_si_004.cif
_cod_data_source_block bipycminus
_cod_original_sg_symbol_H-M 'P 21'
_cod_database_code 4037600

loop_
_symmetry_equiv_pos_as_xyz
'x, y, z'
'-x, y+1/2, -z'

loop_
_atom_site_label
_atom_site_type_symbol
_atom_site_fract_x
_atom_site_fract_y
_atom_site_fract_z
_atom_site_U_iso_or_equiv
_atom_site_adp_type
_atom_site_occupancy
_atom_site_symmetry_multiplicity
_atom_site_calc_flag
_atom_site_refinement_flags
Br3 Br 0.20275(6) 0.73701(3) 0.241749(13) 0.02513(11) Uani 1 1 d .
Br8 Br -0.24218(6) -0.12805(3) 0.286745(14) 0.02700(11) Uani 1 1 d .
Br2 Br -0.21758(5) 1.18044(3) -0.009189(13) 0.02250(10) Uani 1 1 d .
Br4 Br 0.60471(5) 0.79039(3) 0.198500(13) 0.02197(10) Uani 1 1 d .
Br1 Br 0.24043(5) 1.11107(3) -0.030944(13) 0.02504(10) Uani 1 1 d .
Br5 Br 0.43324(6) 0.51945(3) 0.337931(13) 0.02737(11) Uani 1 1 d .
Br7 Br 0.21475(5) -0.13845(3) 0.328744(13) 0.02504(10) Uani 1 1 d .
Br6 Br 0.01204(6) 0.63042(4) 0.328335(14) 0.03443(13) Uani 1 1 d .
O83 O 0.6882(4) 0.4870(2) 0.54332(9) 0.0262(8) Uani 1 1 d .
C33 C 0.2024(5) 0.6919(3) 0.19144(12) 0.0184(9) Uani 1 1 d .
C12 C -0.2068(5) 1.0986(3) 0.09300(12) 0.0213(10) Uani 1 1 d .
H6 H -0.2384 1.1305 0.0702 0.026 Uiso 1 1 calc R
O69 O -0.1744(4) 0.7603(2) 0.52056(9) 0.0282(8) Uani 1 1 d .
C103 C -0.2013(5) -0.0510(3) 0.32933(12) 0.0177(9) Uani 1 1 d .
O13 O -0.3825(4) 0.9940(2) 0.17541(9) 0.0298(8) Uani 1 1 d .
C9 C -0.1155(5) 1.0068(3) 0.15917(13) 0.0238(10) Uani 1 1 d .
H4 H -0.0830 0.9752 0.1819 0.029 Uiso 1 1 calc R
O55 O 0.0028(4) 0.2591(2) 0.17947(9) 0.0288(8) Uani 1 1 d .
C76 C -0.0944(5) 0.5019(3) 0.38029(13) 0.0225(10) Uani 1 1 d .
H37 H -0.1857 0.4989 0.3625 0.027 Uiso 1 1 calc R
C102 C -0.0701(5) 0.0075(3) 0.33171(11) 0.0156(9) Uani 1 1 d .
C7 C -0.0457(5) 1.0807(3) 0.10175(12) 0.0184(9) Uani 1 1 d .
C67 C -0.1084(5) 0.7536(3) 0.45439(13) 0.0233(10) Uani 1 1 d .
H33 H -0.2178 0.7613 0.4450 0.028 Uiso 1 1 calc R
O27 O 0.5728(3) 0.8147(2) 0.10537(9) 0.0244(7) Uani 1 1 d .
C78 C 0.2879(5) 0.5113(3) 0.49790(13) 0.0198(9) Uani 1 1 d .
H38 H 0.1811 0.5184 0.5055 0.024 Uiso 1 1 calc R
C11 C -0.3245(5) 1.0713(3) 0.11668(13) 0.0245(10) Uani 1 1 d .
H5 H -0.4351 1.0847 0.1102 0.029 Uiso 1 1 calc R
O111 O 0.4629(4) 0.3096(2) 0.39578(9) 0.0254(7) Uani 1 1 d .
C112 C 0.6258(5) 0.2789(4) 0.39795(14) 0.0284(11) Uani 1 1 d .
H56B H 0.6500 0.2522 0.3736 0.043 Uiso 1 1 calc R
H56C H 0.6415 0.2327 0.4179 0.043 Uiso 1 1 calc R
H56A H 0.6983 0.3306 0.4038 0.043 Uiso 1 1 calc R
O41 O 0.7903(4) 0.3766(2) 0.08621(9) 0.0284(8) Uani 1 1 d .
C20 C -0.2701(5) 0.9905(3) -0.01827(12) 0.0189(10) Uani 1 1 d .
H9 H -0.3658 1.0103 -0.0323 0.023 Uiso 1 1 calc R
N29 N 0.0519(4) 0.6746(3) 0.13191(11) 0.0218(8) Uani 1 1 d .
C81 C 0.6002(5) 0.4885(3) 0.47606(13) 0.0183(9) Uani 1 1 d .
H40 H 0.7068 0.4801 0.4685 0.022 Uiso 1 1 calc R
C3 C 0.0817(5) 1.1158(3) 0.07767(12) 0.0179(9) Uani 1 1 d .
C34 C 0.0679(5) 0.7074(3) 0.16720(13) 0.0194(10) Uani 1 1 d .
H16 H -0.0174 0.7431 0.1760 0.023 Uiso 1 1 calc R
C72 C 0.0394(5) 0.4557(3) 0.43558(13) 0.0206(10) Uani 1 1 d .
H36 H 0.0422 0.4186 0.4577 0.025 Uiso 1 1 calc R
C23 C 0.2955(5) 0.8391(3) 0.09963(13) 0.0201(10) Uani 1 1 d .
H11 H 0.2916 0.8167 0.1248 0.024 Uiso 1 1 calc R
C40 C 0.6052(5) 0.5774(3) 0.12857(12) 0.0196(10) Uani 1 1 d .
H20 H 0.6341 0.6358 0.1387 0.024 Uiso 1 1 calc R
C93 C -0.2298(5) 0.2983(3) 0.29528(12) 0.0211(10) Uani 1 1 d .
H46 H -0.2095 0.3587 0.3042 0.025 Uiso 1 1 calc R
C89 C 0.1700(5) -0.0392(3) 0.29566(13) 0.0198(10) Uani 1 1 d .
C32 C 0.3299(5) 0.6400(3) 0.18014(12) 0.0151(9) Uani 1 1 d .
C35 C 0.4448(5) 0.5499(3) 0.12737(11) 0.0143(9) Uani 1 1 d .
C38 C 0.6832(5) 0.4372(3) 0.10042(13) 0.0201(10) Uani 1 1 d .
C10 C -0.2788(5) 1.0240(3) 0.14998(13) 0.0234(10) Uani 1 1 d .
C26 C 0.3051(5) 0.9027(3) 0.02631(12) 0.0179(9) Uani 1 1 d .
H13 H 0.3084 0.9235 0.0009 0.022 Uiso 1 1 calc R
N85 N 0.2448(5) 0.0443(3) 0.24207(11) 0.0289(9) Uani 1 1 d .
N57 N 0.5465(4) 0.7630(3) 0.38939(11) 0.0242(9) Uani 1 1 d .
C73 C 0.1728(5) 0.5103(3) 0.43037(12) 0.0161(9) Uani 1 1 d .
C51 C 0.2715(6) 0.3067(3) 0.18627(12) 0.0233(10) Uani 1 1 d .
H25 H 0.3007 0.2497 0.1759 0.028 Uiso 1 1 calc R
N15 N -0.2398(4) 0.9017(3) -0.01507(10) 0.0198(8) Uani 1 1 d .
C49 C 0.3491(5) 0.4545(3) 0.21159(12) 0.0193(10) Uani 1 1 d .
C25 C 0.4466(5) 0.8741(3) 0.04611(12) 0.0198(9) Uani 1 1 d .
H12 H 0.5462 0.8757 0.0344 0.024 Uiso 1 1 calc R
C21 C 0.1603(5) 0.9015(3) 0.04282(12) 0.0151(9) Uani 1 1 d .
C44 C 0.6201(5) 0.4964(3) 0.24150(13) 0.0246(10) Uani 1 1 d .
H22 H 0.6269 0.4351 0.2503 0.030 Uiso 1 1 calc R
C66 C -0.0674(5) 0.7533(3) 0.49301(13) 0.0236(10) Uani 1 1 d .
C96 C -0.2865(5) 0.1250(3) 0.26803(13) 0.0232(10) Uani 1 1 d .
H48 H -0.3071 0.0654 0.2582 0.028 Uiso 1 1 calc R
C2 C 0.2037(5) 1.1715(3) 0.09467(13) 0.0254(10) Uani 1 1 d .
H1 H 0.1982 1.1854 0.1208 0.030 Uiso 1 1 calc R
C91 C -0.1288(5) 0.1523(3) 0.27657(11) 0.0160(9) Uani 1 1 d .
C74 C 0.1688(5) 0.5651(3) 0.39788(12) 0.0159(9) Uani 1 1 d .
C63 C 0.1723(5) 0.7319(3) 0.44218(12) 0.0177(9) Uani 1 1 d .
C28 C 0.7288(5) 0.8250(3) 0.09131(14) 0.0248(11) Uani 1 1 d .
H14B H 0.7490 0.8897 0.0864 0.037 Uiso 1 1 calc R
H14C H 0.7333 0.7904 0.0677 0.037 Uiso 1 1 calc R
H14A H 0.8113 0.8019 0.1102 0.037 Uiso 1 1 calc R
C4 C 0.0895(5) 1.0957(3) 0.03936(12) 0.0172(9) Uani 1 1 d .
C58 C 0.4267(5) 0.7753(3) 0.41243(13) 0.0218(10) Uani 1 1 d .
H29 H 0.4288 0.8287 0.4277 0.026 Uiso 1 1 calc R
C75 C 0.0334(5) 0.5586(3) 0.37273(13) 0.0198(10) Uani 1 1 d .
C56 C -0.1651(6) 0.2766(4) 0.18209(15) 0.0347(13) Uani 1 1 d .
H28B H -0.1950 0.3330 0.1684 0.052 Uiso 1 1 calc R
H28C H -0.1874 0.2832 0.2088 0.052 Uiso 1 1 calc R
H28A H -0.2284 0.2256 0.1708 0.052 Uiso 1 1 calc R
C46 C 0.4695(5) 0.6120(3) 0.20671(11) 0.0163(9) Uani 1 1 d .
C47 C 0.5998(5) 0.6687(3) 0.21686(12) 0.0178(9) Uani 1 1 d .
C87 C 0.0094(5) 0.0885(3) 0.27385(12) 0.0169(9) Uani 1 1 d .
C59 C 0.2999(5) 0.7145(3) 0.41528(12) 0.0182(9) Uani 1 1 d .
C110 C 0.2464(5) 0.0952(3) 0.37444(12) 0.0190(9) Uani 1 1 d .
H55 H 0.2668 0.0320 0.3711 0.023 Uiso 1 1 calc R
N43 N 0.7458(5) 0.5509(3) 0.25020(11) 0.0280(9) Uani 1 1 d .
C52 C 0.1087(6) 0.3257(3) 0.19158(12) 0.0217(10) Uani 1 1 d .
C16 C -0.1034(5) 0.8764(3) 0.00421(12) 0.0176(9) Uani 1 1 d .
H8 H -0.0811 0.8129 0.0061 0.021 Uiso 1 1 calc R
C24 C 0.4417(5) 0.8432(3) 0.08292(12) 0.0194(10) Uani 1 1 d .
C90 C 0.2691(5) -0.0231(3) 0.26672(13) 0.0234(10) Uani 1 1 d .
H44 H 0.3591 -0.0623 0.2644 0.028 Uiso 1 1 calc R
N99 N -0.2966(4) 0.0031(3) 0.38701(10) 0.0223(9) Uani 1 1 d .
C68 C 0.0116(5) 0.7426(3) 0.42943(13) 0.0222(10) Uani 1 1 d .
H34 H -0.0171 0.7425 0.4029 0.027 Uiso 1 1 calc R
C37 C 0.5245(5) 0.4081(3) 0.09847(13) 0.0209(10) Uani 1 1 d .
H18 H 0.4961 0.3500 0.0881 0.025 Uiso 1 1 calc R
C77 C 0.3132(5) 0.5073(3) 0.45920(12) 0.0143(9) Uani 1 1 d .
C17 C 0.0087(5) 0.9359(3) 0.02182(12) 0.0154(9) Uani 1 1 d .
C53 C 0.0683(5) 0.4066(3) 0.20829(13) 0.0237(10) Uani 1 1 d .
H26 H -0.0410 0.4189 0.2129 0.028 Uiso 1 1 calc R
C18 C -0.0238(5) 1.0298(3) 0.01919(11) 0.0154(9) Uani 1 1 d .
C5 C 0.2166(5) 1.1343(3) 0.02105(12) 0.0186(9) Uani 1 1 d .
C22 C 0.1559(5) 0.8678(3) 0.07949(12) 0.0190(9) Uani 1 1 d .
H10 H 0.0556 0.8644 0.0908 0.023 Uiso 1 1 calc R
C80 C 0.5726(5) 0.4941(3) 0.51413(12) 0.0176(9) Uani 1 1 d .
C62 C 0.5407(5) 0.6892(3) 0.36772(13) 0.0239(10) Uani 1 1 d .
H30 H 0.6231 0.6804 0.3507 0.029 Uiso 1 1 calc R
C100 C -0.1676(5) 0.0576(3) 0.39028(12) 0.0199(10) Uani 1 1 d .
H50 H -0.1550 0.0952 0.4122 0.024 Uiso 1 1 calc R
C45 C 0.4790(5) 0.5227(3) 0.22036(12) 0.0175(9) Uani 1 1 d .
C31 C 0.3177(5) 0.6070(3) 0.14272(11) 0.0154(9) Uani 1 1 d .
C86 C 0.1165(5) 0.0976(3) 0.24556(13) 0.0242(10) Uani 1 1 d .
H43 H 0.0968 0.1450 0.2275 0.029 Uiso 1 1 calc R
C42 C 0.9573(5) 0.4004(4) 0.08981(15) 0.0300(12) Uani 1 1 d .
H21B H 0.9899 0.4137 0.1165 0.045 Uiso 1 1 calc R
H21C H 0.9752 0.4545 0.0743 0.045 Uiso 1 1 calc R
H21A H 1.0216 0.3494 0.0811 0.045 Uiso 1 1 calc R
C50 C 0.3874(5) 0.3700(3) 0.19603(12) 0.0198(9) Uani 1 1 d .
H24 H 0.4971 0.3565 0.1922 0.024 Uiso 1 1 calc R
C19 C -0.1648(5) 1.0554(3) -0.00152(12) 0.0168(9) Uani 1 1 d .
C30 C 0.1762(5) 0.6265(3) 0.12063(12) 0.0198(9) Uani 1 1 d .
H15 H 0.1674 0.6035 0.0954 0.024 Uiso 1 1 calc R
N1 N 0.3261(5) 1.2064(3) 0.07738(12) 0.0285(10) Uani 1 1 d .
C82 C 0.4709(5) 0.4953(3) 0.44899(13) 0.0208(10) Uani 1 1 d .
H41 H 0.4904 0.4916 0.4229 0.025 Uiso 1 1 calc R
C65 C 0.0945(5) 0.7464(3) 0.50630(13) 0.0239(10) Uani 1 1 d .
H32 H 0.1234 0.7491 0.5328 0.029 Uiso 1 1 calc R
C88 C 0.0387(5) 0.0178(3) 0.30011(12) 0.0161(9) Uani 1 1 d .
C105 C 0.0883(5) 0.1267(3) 0.37123(11) 0.0166(9) Uani 1 1 d .
C36 C 0.4069(5) 0.4645(3) 0.11181(12) 0.0182(9) Uani 1 1 d .
H17 H 0.2977 0.4445 0.1103 0.022 Uiso 1 1 calc R
N71 N -0.0929(4) 0.4516(3) 0.41160(11) 0.0244(9) Uani 1 1 d .
C61 C 0.4205(5) 0.6244(3) 0.36869(12) 0.0200(9) Uani 1 1 d .
C48 C 0.7333(5) 0.6364(3) 0.23799(12) 0.0251(11) Uani 1 1 d .
H23 H 0.8204 0.6771 0.2441 0.030 Uiso 1 1 calc R
C54 C 0.1881(5) 0.4702(3) 0.21834(13) 0.0202(10) Uani 1 1 d .
H27 H 0.1595 0.5257 0.2301 0.024 Uiso 1 1 calc R
C92 C -0.1025(5) 0.2411(3) 0.28950(12) 0.0214(10) Uani 1 1 d .
H45 H 0.0051 0.2626 0.2944 0.026 Uiso 1 1 calc R
C95 C -0.4153(5) 0.1824(3) 0.27349(12) 0.0235(10) Uani 1 1 d .
H47 H -0.5227 0.1624 0.2671 0.028 Uiso 1 1 calc R
C70 C -0.3423(5) 0.7593(4) 0.50837(14) 0.0288(12) Uani 1 1 d .
H35B H -0.3679 0.7029 0.4943 0.043 Uiso 1 1 calc R
H35C H -0.3678 0.8120 0.4919 0.043 Uiso 1 1 calc R
H35A H -0.4066 0.7621 0.5306 0.043 Uiso 1 1 calc R
C39 C 0.7248(5) 0.5214(3) 0.11530(12) 0.0200(9) Uani 1 1 d .
H19 H 0.8341 0.5413 0.1165 0.024 Uiso 1 1 calc R
C79 C 0.4142(5) 0.5051(3) 0.52509(13) 0.0195(10) Uani 1 1 d .
H39 H 0.3946 0.5082 0.5512 0.023 Uiso 1 1 calc R
C101 C -0.0501(5) 0.0640(3) 0.36432(12) 0.0167(9) Uani 1 1 d .
C84 C 0.8528(5) 0.4870(4) 0.53399(14) 0.0297(12) Uani 1 1 d .
H42B H 0.8759 0.5437 0.5207 0.045 Uiso 1 1 calc R
H42C H 0.8716 0.4348 0.5175 0.045 Uiso 1 1 calc R
H42A H 0.9238 0.4824 0.5573 0.045 Uiso 1 1 calc R
C8 C -0.0010(5) 1.0352(3) 0.13545(13) 0.0239(10) Uani 1 1 d .
H3 H 0.1100 1.0237 0.1422 0.029 Uiso 1 1 calc R
C109 C 0.3753(5) 0.1542(3) 0.38245(12) 0.0198(10) Uani 1 1 d .
H54 H 0.4830 0.1317 0.3844 0.024 Uiso 1 1 calc R
C107 C 0.1892(5) 0.2785(3) 0.38468(12) 0.0216(10) Uani 1 1 d .
H53 H 0.1695 0.3417 0.3880 0.026 Uiso 1 1 calc R
C108 C 0.3455(5) 0.2458(3) 0.38750(11) 0.0188(9) Uani 1 1 d .
C64 C 0.2130(5) 0.7357(3) 0.48116(13) 0.0216(10) Uani 1 1 d .
H31 H 0.3230 0.7308 0.4905 0.026 Uiso 1 1 calc R
C106 C 0.0616(5) 0.2197(3) 0.37701(12) 0.0206(10) Uani 1 1 d .
H52 H -0.0458 0.2425 0.3756 0.025 Uiso 1 1 calc R
C60 C 0.2976(5) 0.6349(3) 0.39327(11) 0.0170(9) Uani 1 1 d .
C104 C -0.3121(5) -0.0507(3) 0.35686(13) 0.0213(10) Uani 1 1 d .
H51 H -0.4025 -0.0905 0.3540 0.026 Uiso 1 1 calc R
O97 O -0.5053(3) 0.3289(2) 0.29630(9) 0.0241(7) Uani 1 1 d .
C94 C -0.3877(5) 0.2685(3) 0.28815(12) 0.0210(10) Uani 1 1 d .
C98 C -0.6691(5) 0.2987(4) 0.29150(13) 0.0269(11) Uani 1 1 d .
H49B H -0.6828 0.2444 0.3071 0.040 Uiso 1 1 calc R
H49C H -0.6960 0.2837 0.2648 0.040 Uiso 1 1 calc R
H49A H -0.7408 0.3473 0.2993 0.040 Uiso 1 1 calc R
C6 C 0.3297(5) 1.1884(3) 0.04056(14) 0.0258(11) Uani 1 1 d .
H2 H 0.4141 1.2140 0.0272 0.031 Uiso 1 1 calc R
C14 C -0.5498(6) 1.0140(4) 0.16681(15) 0.0394(14) Uani 1 1 d .
H7B H -0.5842 0.9898 0.1416 0.059 Uiso 1 1 calc R
H7C H -0.5662 1.0802 0.1670 0.059 Uiso 1 1 calc R
H7A H -0.6138 0.9855 0.1859 0.059 Uiso 1 1 calc R

loop_
_atom_site_aniso_label
_atom_site_aniso_U_11
_atom_site_aniso_U_22
_atom_site_aniso_U_33
_atom_site_aniso_U_23
_atom_site_aniso_U_13
_atom_site_aniso_U_12
Br3 0.0291(2) 0.0228(2) 0.0242(3) -0.0071(2) 0.00684(19) -0.0016(2)
Br8 0.0302(2) 0.0224(3) 0.0285(3) -0.0083(2) 0.00283(19) -0.0102(2)
Br2 0.0257(2) 0.0143(2) 0.0267(2) 0.0050(2) -0.00382(19) 0.00177(19)
Br4 0.0263(2) 0.0193(2) 0.0199(2) 0.00000(19) -0.00122(18) -0.00795(19)
Br1 0.0305(2) 0.0212(2) 0.0240(2) 0.0026(2) 0.00635(19) -0.0051(2)
Br5 0.0294(2) 0.0299(3) 0.0238(3) -0.0076(2) 0.0083(2) -0.0067(2)
Br7 0.0291(2) 0.0174(2) 0.0284(3) 0.0001(2) 0.00101(19) 0.0053(2)
Br6 0.0336(3) 0.0443(3) 0.0236(3) 0.0079(2) -0.0102(2) -0.0126(2)
O83 0.0207(16) 0.038(2) 0.0196(17) -0.0005(15) -0.0007(13) 0.0035(14)
C33 0.018(2) 0.020(2) 0.017(2) 0.0005(19) 0.0060(17) -0.0026(18)
C12 0.025(2) 0.021(2) 0.018(2) 0.0015(19) 0.0010(18) 0.0048(19)
O69 0.0210(16) 0.043(2) 0.0206(17) -0.0060(16) 0.0023(13) 0.0009(15)
C103 0.022(2) 0.015(2) 0.016(2) -0.0049(18) -0.0002(17) -0.0035(18)
O13 0.0342(19) 0.031(2) 0.0252(19) -0.0015(16) 0.0089(15) -0.0014(15)
C9 0.032(3) 0.019(3) 0.019(2) 0.005(2) -0.0022(19) 0.002(2)
O55 0.0362(19) 0.0199(19) 0.0291(19) -0.0008(15) -0.0066(15) -0.0098(15)
C76 0.017(2) 0.025(3) 0.025(3) -0.010(2) -0.0026(18) -0.0032(19)
C102 0.017(2) 0.016(2) 0.015(2) 0.0018(18) -0.0001(16) 0.0024(17)
C7 0.025(2) 0.011(2) 0.019(2) -0.0046(18) 0.0038(18) -0.0024(17)
C67 0.016(2) 0.026(3) 0.027(3) -0.007(2) -0.0036(18) 0.0033(19)
O27 0.0148(15) 0.033(2) 0.0253(18) 0.0080(15) 0.0013(13) -0.0005(13)
C78 0.017(2) 0.017(2) 0.026(2) -0.001(2) 0.0088(18) -0.0029(18)
C11 0.024(2) 0.025(3) 0.025(3) -0.006(2) 0.0019(19) 0.005(2)
O111 0.0228(17) 0.0181(18) 0.0349(19) -0.0072(15) -0.0014(14) -0.0079(13)
C112 0.019(2) 0.030(3) 0.036(3) -0.004(2) 0.000(2) -0.006(2)
O41 0.0235(17) 0.0284(19) 0.034(2) -0.0046(16) 0.0065(14) 0.0029(15)
C20 0.018(2) 0.023(3) 0.016(2) 0.0030(19) 0.0018(17) -0.0025(18)
N29 0.0157(18) 0.022(2) 0.027(2) 0.0047(18) -0.0030(15) -0.0009(16)
C81 0.014(2) 0.016(2) 0.025(3) -0.0007(19) 0.0051(18) -0.0019(17)
C3 0.021(2) 0.010(2) 0.023(2) -0.0015(19) 0.0014(17) 0.0032(18)
C34 0.018(2) 0.012(2) 0.028(3) 0.0004(19) 0.0071(18) 0.0010(17)
C72 0.021(2) 0.017(2) 0.025(3) 0.000(2) 0.0104(19) -0.0010(18)
C23 0.021(2) 0.022(3) 0.017(2) 0.0036(19) 0.0031(18) 0.0005(18)
C40 0.019(2) 0.019(2) 0.020(2) -0.0040(19) -0.0013(18) -0.0081(18)
C93 0.025(2) 0.016(2) 0.021(2) -0.002(2) -0.0053(18) 0.0014(19)
C89 0.018(2) 0.018(2) 0.024(2) 0.003(2) 0.0005(18) 0.0007(18)
C32 0.018(2) 0.009(2) 0.019(2) 0.0033(17) 0.0008(16) -0.0067(16)
C35 0.018(2) 0.016(2) 0.008(2) -0.0013(17) -0.0010(16) -0.0031(17)
C38 0.018(2) 0.023(3) 0.018(2) 0.003(2) 0.0001(18) 0.0048(19)
C10 0.025(2) 0.022(2) 0.024(3) -0.007(2) 0.0041(19) 0.000(2)
C26 0.023(2) 0.015(2) 0.016(2) 0.0028(18) 0.0020(18) -0.0020(18)
N85 0.031(2) 0.026(2) 0.031(2) -0.0011(19) 0.0120(18) -0.0016(18)
N57 0.0210(19) 0.019(2) 0.031(2) 0.0065(17) -0.0051(17) -0.0061(16)
C73 0.018(2) 0.016(2) 0.015(2) -0.0014(18) 0.0057(16) 0.0016(17)
C51 0.038(3) 0.014(2) 0.018(2) 0.0012(19) -0.003(2) 0.002(2)
N15 0.0161(18) 0.021(2) 0.022(2) -0.0047(16) 0.0002(15) -0.0005(15)
C49 0.026(2) 0.014(2) 0.018(2) 0.0033(19) -0.0009(18) -0.0023(18)
C25 0.017(2) 0.020(2) 0.023(2) 0.003(2) 0.0064(17) 0.0004(18)
C21 0.016(2) 0.008(2) 0.021(2) -0.0019(17) 0.0002(17) -0.0013(16)
C44 0.032(3) 0.016(2) 0.025(3) 0.003(2) -0.003(2) -0.001(2)
C66 0.027(2) 0.017(2) 0.025(3) -0.006(2) -0.0039(19) 0.0024(19)
C96 0.027(2) 0.016(2) 0.027(2) 0.001(2) 0.0012(19) -0.004(2)
C2 0.031(3) 0.022(3) 0.022(2) -0.002(2) -0.007(2) -0.003(2)
C91 0.020(2) 0.017(2) 0.011(2) 0.0050(17) 0.0010(16) -0.0024(17)
C74 0.015(2) 0.013(2) 0.020(2) -0.0069(18) 0.0037(17) -0.0009(16)
C63 0.022(2) 0.009(2) 0.022(2) -0.0003(19) -0.0006(18) -0.0013(18)
C28 0.019(2) 0.028(3) 0.028(3) -0.001(2) -0.0007(19) 0.0031(19)
C4 0.018(2) 0.011(2) 0.022(2) 0.0017(18) -0.0022(17) 0.0036(17)
C58 0.023(2) 0.017(2) 0.024(2) 0.002(2) -0.0057(18) -0.0020(19)
C75 0.018(2) 0.019(2) 0.022(2) -0.005(2) 0.0002(18) -0.0032(18)
C56 0.032(3) 0.034(3) 0.037(3) 0.002(3) -0.008(2) -0.016(2)
C46 0.019(2) 0.017(2) 0.013(2) -0.0038(18) 0.0028(16) -0.0019(18)
C47 0.026(2) 0.012(2) 0.015(2) -0.0002(18) 0.0006(17) -0.0035(18)
C87 0.017(2) 0.013(2) 0.021(2) -0.0006(18) 0.0016(17) -0.0070(17)
C59 0.019(2) 0.015(2) 0.020(2) 0.0015(18) -0.0064(17) -0.0015(17)
C110 0.025(2) 0.012(2) 0.020(2) -0.0024(18) 0.0001(18) 0.0045(18)
N43 0.026(2) 0.030(2) 0.026(2) 0.0034(19) -0.0092(17) -0.0026(18)
C52 0.034(3) 0.014(2) 0.016(2) 0.0030(18) -0.0094(19) -0.0081(19)
C16 0.019(2) 0.011(2) 0.023(2) -0.0041(19) 0.0057(17) -0.0024(17)
C24 0.020(2) 0.015(2) 0.022(2) 0.0003(19) -0.0024(18) -0.0017(17)
C90 0.021(2) 0.024(3) 0.026(3) -0.008(2) 0.0076(19) 0.0032(19)
N99 0.0211(19) 0.025(2) 0.021(2) 0.0055(18) 0.0059(16) -0.0012(17)
C68 0.028(2) 0.022(2) 0.017(2) -0.004(2) -0.0043(18) -0.002(2)
C37 0.021(2) 0.019(2) 0.021(2) -0.0024(19) -0.0017(18) -0.0038(18)
C77 0.016(2) 0.008(2) 0.019(2) -0.0005(17) 0.0027(17) -0.0011(16)
C17 0.015(2) 0.014(2) 0.018(2) 0.0002(18) 0.0063(17) -0.0011(17)
C53 0.020(2) 0.023(3) 0.028(3) 0.006(2) -0.0029(19) -0.0042(19)
C18 0.015(2) 0.017(2) 0.015(2) -0.0010(18) 0.0014(16) -0.0009(17)
C5 0.021(2) 0.015(2) 0.019(2) 0.0033(19) -0.0009(17) -0.0030(18)
C22 0.018(2) 0.018(2) 0.022(2) 0.003(2) 0.0036(17) -0.0023(19)
C80 0.019(2) 0.015(2) 0.018(2) 0.0021(18) -0.0015(17) -0.0009(17)
C62 0.027(2) 0.021(3) 0.023(2) 0.002(2) 0.0015(19) -0.006(2)
C100 0.026(2) 0.020(2) 0.014(2) -0.0019(19) 0.0030(18) 0.0030(19)
C45 0.022(2) 0.017(2) 0.013(2) -0.0033(19) 0.0004(17) -0.0023(18)
C31 0.0141(19) 0.013(2) 0.018(2) 0.0003(18) -0.0027(16) -0.0025(17)
C86 0.030(2) 0.020(3) 0.024(3) 0.004(2) 0.0059(19) -0.006(2)
C42 0.023(2) 0.034(3) 0.034(3) -0.001(2) 0.007(2) 0.005(2)
C50 0.027(2) 0.016(2) 0.017(2) 0.001(2) -0.0003(17) 0.0034(19)
C19 0.026(2) 0.006(2) 0.019(2) 0.0052(17) 0.0061(18) 0.0072(17)
C30 0.023(2) 0.017(2) 0.019(2) -0.0019(19) -0.0001(17) -0.0086(19)
N1 0.031(2) 0.018(2) 0.035(2) -0.0006(18) -0.0080(18) -0.0084(17)
C82 0.026(2) 0.018(2) 0.020(2) -0.0026(19) 0.0073(19) -0.0002(18)
C65 0.023(2) 0.026(3) 0.022(2) -0.003(2) -0.0058(18) 0.004(2)
C88 0.016(2) 0.014(2) 0.018(2) -0.0020(19) 0.0012(16) -0.0032(17)
C105 0.018(2) 0.019(2) 0.013(2) -0.0035(18) -0.0016(16) -0.0021(18)
C36 0.019(2) 0.021(2) 0.014(2) -0.0015(19) -0.0014(17) -0.0012(18)
N71 0.022(2) 0.021(2) 0.031(2) -0.0026(18) 0.0068(17) -0.0064(17)
C61 0.031(2) 0.015(2) 0.014(2) -0.0018(19) 0.0011(18) -0.0040(19)
C48 0.026(2) 0.028(3) 0.021(2) -0.008(2) -0.0044(19) -0.005(2)
C54 0.028(2) 0.010(2) 0.023(2) 0.0020(19) -0.0006(19) -0.0004(18)
C92 0.019(2) 0.022(2) 0.023(2) 0.003(2) -0.0009(18) -0.0030(19)
C95 0.020(2) 0.024(2) 0.027(3) 0.003(2) 0.0007(18) -0.005(2)
C70 0.018(2) 0.037(3) 0.031(3) -0.003(2) 0.003(2) -0.001(2)
C39 0.018(2) 0.025(2) 0.017(2) -0.005(2) 0.0015(17) -0.0063(19)
C79 0.022(2) 0.019(2) 0.018(2) -0.0037(19) 0.0068(18) 0.0012(18)
C101 0.018(2) 0.020(2) 0.013(2) 0.0060(18) -0.0010(16) 0.0025(17)
C84 0.020(2) 0.039(3) 0.030(3) -0.002(2) -0.002(2) -0.004(2)
C8 0.026(2) 0.024(3) 0.022(2) -0.002(2) -0.0026(19) -0.001(2)
C109 0.016(2) 0.026(3) 0.018(2) -0.0001(19) -0.0011(17) 0.0008(18)
C107 0.029(2) 0.012(2) 0.024(2) -0.0065(19) -0.0004(19) 0.0003(19)
C108 0.022(2) 0.023(2) 0.011(2) 0.0001(19) 0.0009(17) -0.0043(19)
C64 0.017(2) 0.021(2) 0.026(2) -0.001(2) -0.0051(18) -0.0005(19)
C106 0.022(2) 0.021(2) 0.020(2) -0.0030(19) 0.0054(18) 0.0016(19)
C60 0.021(2) 0.018(2) 0.011(2) 0.0019(18) -0.0018(16) -0.0026(18)
C104 0.023(2) 0.017(2) 0.025(3) 0.002(2) 0.0043(19) -0.0083(19)
O97 0.0172(15) 0.0252(18) 0.0297(19) -0.0023(15) 0.0007(13) 0.0027(13)
C94 0.024(2) 0.023(3) 0.016(2) 0.0027(19) -0.0006(18) -0.0001(19)
C98 0.021(2) 0.039(3) 0.021(2) 0.004(2) 0.0049(18) 0.003(2)
C6 0.022(2) 0.017(2) 0.038(3) 0.005(2) -0.001(2) -0.006(2)
C14 0.035(3) 0.050(4) 0.035(3) -0.002(3) 0.014(2) 0.009(3)

loop_
_atom_type_symbol
_atom_type_description
_atom_type_scat_dispersion_real
_atom_type_scat_dispersion_imag
_atom_type_scat_source
C C 0.0033 0.0016 'International Tables Vol C Tables 4.2.6.8 and 6.1.1.4'
H H 0.0000 0.0000 'International Tables Vol C Tables 4.2.6.8 and 6.1.1.4'
N N 0.0061 0.0033 'International Tables Vol C Tables 4.2.6.8 and 6.1.1.4'
O O 0.0106 0.0060 'International Tables Vol C Tables 4.2.6.8 and 6.1.1.4'
Br Br -0.2901 2.4595 'International Tables Vol C Tables 4.2.6.8 and 6.1.1.4'

loop_
_geom_angle_atom_site_label_1
_geom_angle_atom_site_label_2
_geom_angle_atom_site_label_3
_geom_angle
C80 O83 C84 117.3(3)
C34 C33 C32 120.9(4)
C34 C33 Br3 118.2(3)
C32 C33 Br3 120.8(3)
C7 C12 C11 121.5(4)
C7 C12 H6 119.2
C11 C12 H6 119.2
C66 O69 C70 117.0(3)
C102 C103 C104 121.0(4)
C102 C103 Br8 120.9(3)
C104 C103 Br8 118.0(3)
C10 O13 C14 116.4(4)
C8 C9 C10 120.4(4)
C8 C9 H4 119.8
C10 C9 H4 119.8
C52 O55 C56 117.5(4)
N71 C76 C75 122.1(4)
N71 C76 H37 119.0
C75 C76 H37 119.0
C103 C102 C101 117.1(4)
C103 C102 C88 122.1(4)
C101 C102 C88 120.5(4)
C12 C7 C8 118.6(4)
C12 C7 C3 121.4(4)
C8 C7 C3 119.8(4)
C66 C67 C68 119.4(4)
C66 C67 H33 120.3
C68 C67 H33 120.3
C24 O27 C28 118.0(3)
C79 C78 C77 121.4(4)
C79 C78 H38 119.3
C77 C78 H38 119.3
C12 C11 C10 119.4(4)
C12 C11 H5 120.3
C10 C11 H5 120.3
C108 O111 C112 117.1(4)
O111 C112 H56B 109.5
O111 C112 H56C 109.5
H56B C112 H56C 109.5
O111 C112 H56A 109.5
H56B C112 H56A 109.5
H56C C112 H56A 109.5
C38 O41 C42 117.3(4)
N15 C20 C19 121.5(4)
N15 C20 H9 119.3
C19 C20 H9 119.3
C34 N29 C30 116.3(4)
C80 C81 C82 119.4(4)
C80 C81 H40 120.3
C82 C81 H40 120.3
C4 C3 C2 117.2(4)
C4 C3 C7 124.4(4)
C2 C3 C7 118.4(4)
N29 C34 C33 122.9(4)
N29 C34 H16 118.5
C33 C34 H16 118.5
N71 C72 C73 124.5(4)
N71 C72 H36 117.7
C73 C72 H36 117.7
C22 C23 C24 119.6(4)
C22 C23 H11 120.2
C24 C23 H11 120.2
C35 C40 C39 121.5(4)
C35 C40 H20 119.2
C39 C40 H20 119.2
C92 C93 C94 120.5(4)
C92 C93 H46 119.8
C94 C93 H46 119.8
C90 C89 C88 119.7(4)
C90 C89 Br7 119.4(3)
C88 C89 Br7 120.9(3)
C33 C32 C31 117.1(4)
C33 C32 C46 122.9(4)
C31 C32 C46 119.8(4)
C40 C35 C36 117.5(4)
C40 C35 C31 122.1(4)
C36 C35 C31 120.4(4)
C39 C38 O41 124.6(4)
C39 C38 C37 120.5(4)
O41 C38 C37 114.9(4)
O13 C10 C9 116.0(4)
O13 C10 C11 124.8(4)
C9 C10 C11 119.2(4)
C21 C26 C25 121.1(4)
C21 C26 H13 119.4
C25 C26 H13 119.4
C90 N85 C86 117.4(4)
C62 N57 C58 117.6(4)
C72 C73 C74 117.8(4)
C72 C73 C77 118.9(4)
C74 C73 C77 123.3(4)
C50 C51 C52 119.9(4)
C50 C51 H25 120.0
C52 C51 H25 120.0
C20 N15 C16 117.8(4)
C54 C49 C50 117.4(4)
C54 C49 C45 122.9(4)
C50 C49 C45 119.6(4)
C24 C25 C26 119.5(4)
C24 C25 H12 120.2
C26 C25 H12 120.2
C26 C21 C22 118.9(4)
C26 C21 C17 120.9(4)
C22 C21 C17 120.2(4)
N43 C44 C45 124.8(4)
N43 C44 H22 117.6
C45 C44 H22 117.6
O69 C66 C67 125.2(4)
O69 C66 C65 115.1(4)
C67 C66 C65 119.6(4)
C91 C96 C95 121.4(4)
C91 C96 H48 119.3
C95 C96 H48 119.3
N1 C2 C3 125.5(4)
N1 C2 H1 117.2
C3 C2 H1 117.2
C96 C91 C92 117.9(4)
C96 C91 C87 121.7(4)
C92 C91 C87 120.3(4)
C75 C74 C73 117.3(4)
C75 C74 C60 122.0(4)
C73 C74 C60 120.4(4)
C68 C63 C64 118.3(4)
C68 C63 C59 121.4(4)
C64 C63 C59 120.2(4)
O27 C28 H14B 109.5
O27 C28 H14C 109.5
H14B C28 H14C 109.5
O27 C28 H14A 109.5
H14B C28 H14A 109.5
H14C C28 H14A 109.5
C3 C4 C5 117.1(4)
C3 C4 C18 122.0(4)
C5 C4 C18 120.7(4)
N57 C58 C59 123.8(4)
N57 C58 H29 118.1
C59 C58 H29 118.1
C74 C75 C76 120.9(4)
C74 C75 Br6 121.2(3)
C76 C75 Br6 117.8(3)
O55 C56 H28B 109.5
O55 C56 H28C 109.5
H28B C56 H28C 109.5
O55 C56 H28A 109.5
H28B C56 H28A 109.5
H28C C56 H28A 109.5
C47 C46 C45 116.6(4)
C47 C46 C32 123.5(4)
C45 C46 C32 119.7(4)
C48 C47 C46 121.0(4)
C48 C47 Br4 118.2(3)
C46 C47 Br4 120.6(3)
C86 C87 C88 117.2(4)
C86 C87 C91 121.5(4)
C88 C87 C91 121.3(4)
C58 C59 C60 118.3(4)
C58 C59 C63 120.8(4)
C60 C59 C63 120.9(4)
C105 C110 C109 121.3(4)
C105 C110 H55 119.4
C109 C110 H55 119.4
C48 N43 C44 116.7(4)
O55 C52 C53 125.5(4)
O55 C52 C51 114.8(4)
C53 C52 C51 119.7(4)
N15 C16 C17 124.8(4)
N15 C16 H8 117.6
C17 C16 H8 117.6
O27 C24 C25 124.9(4)
O27 C24 C23 115.1(4)
C25 C24 C23 120.1(4)
N85 C90 C89 123.1(4)
N85 C90 H44 118.5
C89 C90 H44 118.5
C104 N99 C100 117.2(4)
C63 C68 C67 121.7(4)
C63 C68 H34 119.2
C67 C68 H34 119.2
C38 C37 C36 119.4(4)
C38 C37 H18 120.3
C36 C37 H18 120.3
C82 C77 C78 117.9(4)
C82 C77 C73 121.9(4)
C78 C77 C73 120.1(4)
C16 C17 C18 117.8(4)
C16 C17 C21 121.4(4)
C18 C17 C21 120.8(4)
C52 C53 C54 119.7(4)
C52 C53 H26 120.2
C54 C53 H26 120.2
C19 C18 C17 116.8(4)
C19 C18 C4 123.7(4)
C17 C18 C4 119.4(4)
C6 C5 C4 120.8(4)
C6 C5 Br1 118.3(3)
C4 C5 Br1 120.8(3)
C23 C22 C21 120.7(4)
C23 C22 H10 119.6
C21 C22 H10 119.6
O83 C80 C81 125.1(4)
O83 C80 C79 114.9(4)
C81 C80 C79 119.9(4)
N57 C62 C61 122.9(4)
N57 C62 H30 118.5
C61 C62 H30 118.5
N99 C100 C101 125.5(4)
N99 C100 H50 117.3
C101 C100 H50 117.3
C46 C45 C44 117.9(4)
C46 C45 C49 122.5(4)
C44 C45 C49 119.6(4)
C30 C31 C32 117.3(4)
C30 C31 C35 120.3(4)
C32 C31 C35 122.3(4)
N85 C86 C87 124.5(4)
N85 C86 H43 117.7
C87 C86 H43 117.7
O41 C42 H21B 109.5
O41 C42 H21C 109.5
H21B C42 H21C 109.5
O41 C42 H21A 109.5
H21B C42 H21A 109.5
H21C C42 H21A 109.5
C51 C50 C49 121.7(4)
C51 C50 H24 119.2
C49 C50 H24 119.2
C18 C19 C20 121.3(4)
C18 C19 Br2 120.9(3)
C20 C19 Br2 117.8(3)
N29 C30 C31 125.4(4)
N29 C30 H15 117.3
C31 C30 H15 117.3
C2 N1 C6 116.5(4)
C81 C82 C77 121.6(4)
C81 C82 H41 119.2
C77 C82 H41 119.2
C64 C65 C66 120.4(4)
C64 C65 H32 119.8
C66 C65 H32 119.8
C89 C88 C87 118.0(4)
C89 C88 C102 123.0(4)
C87 C88 C102 119.0(4)
C110 C105 C106 118.1(4)
C110 C105 C101 121.7(4)
C106 C105 C101 120.1(4)
C37 C36 C35 121.7(4)
C37 C36 H17 119.2
C35 C36 H17 119.2
C76 N71 C72 117.4(4)
C62 C61 C60 120.2(4)
C62 C61 Br5 118.3(3)
C60 C61 Br5 121.4(3)
N43 C48 C47 122.9(4)
N43 C48 H23 118.5
C47 C48 H23 118.5
C53 C54 C49 121.5(4)
C53 C54 H27 119.2
C49 C54 H27 119.2
C93 C92 C91 121.0(4)
C93 C92 H45 119.5
C91 C92 H45 119.5
C94 C95 C96 120.1(4)
C94 C95 H47 120.0
C96 C95 H47 120.0
O69 C70 H35B 109.5
O69 C70 H35C 109.5
H35B C70 H35C 109.5
O69 C70 H35A 109.5
H35B C70 H35A 109.5
H35C C70 H35A 109.5
C38 C39 C40 119.4(4)
C38 C39 H19 120.3
C40 C39 H19 120.3
C78 C79 C80 119.7(4)
C78 C79 H39 120.1
C80 C79 H39 120.1
C100 C101 C102 116.8(4)
C100 C101 C105 120.5(4)
C102 C101 C105 122.7(4)
O83 C84 H42B 109.5
O83 C84 H42C 109.5
H42B C84 H42C 109.5
O83 C84 H42A 109.5
H42B C84 H42A 109.5
H42C C84 H42A 109.5
C9 C8 C7 120.9(4)
C9 C8 H3 119.5
C7 C8 H3 119.5
C108 C109 C110 119.4(4)
C108 C109 H54 120.3
C110 C109 H54 120.3
C106 C107 C108 120.2(4)
C106 C107 H53 119.9
C108 C107 H53 119.9
O111 C108 C109 124.2(4)
O111 C108 C107 115.5(4)
C109 C108 C107 120.3(4)
C65 C64 C63 120.5(4)
C65 C64 H31 119.8
C63 C64 H31 119.8
C107 C106 C105 120.7(4)
C107 C106 H52 119.6
C105 C106 H52 119.6
C61 C60 C59 117.1(4)
C61 C60 C74 123.5(4)
C59 C60 C74 119.3(4)
N99 C104 C103 122.4(4)
N99 C104 H51 118.8
C103 C104 H51 118.8
C94 O97 C98 117.6(4)
O97 C94 C95 125.0(4)
O97 C94 C93 116.0(4)
C95 C94 C93 119.1(4)
O97 C98 H49B 109.5
O97 C98 H49C 109.5
H49B C98 H49C 109.5
O97 C98 H49A 109.5
H49B C98 H49A 109.5
H49C C98 H49A 109.5
N1 C6 C5 122.8(4)
N1 C6 H2 118.6
C5 C6 H2 118.6
O13 C14 H7B 109.5
O13 C14 H7C 109.5
H7B C14 H7C 109.5
O13 C14 H7A 109.5
H7B C14 H7A 109.5
H7C C14 H7A 109.5

loop_
_geom_bond_atom_site_label_1
_geom_bond_atom_site_label_2
_geom_bond_distance
Br3 C33 1.896(4)
Br8 C103 1.892(4)
Br2 C19 1.898(4)
Br4 C47 1.898(4)
Br1 C5 1.892(4)
Br5 C61 1.890(4)
Br7 C89 1.885(4)
Br6 C75 1.886(5)
O83 C80 1.360(5)
O83 C84 1.428(5)
C33 C34 1.375(6)
C33 C32 1.385(6)
C12 C7 1.375(6)
C12 C11 1.390(6)
C12 H6 0.9500
O69 C66 1.368(5)
O69 C70 1.428(5)
C103 C102 1.383(6)
C103 C104 1.386(6)
O13 C10 1.361(5)
O13 C14 1.429(6)
C9 C8 1.376(6)
C9 C10 1.393(6)
C9 H4 0.9500
O55 C52 1.362(5)
O55 C56 1.426(6)
C76 N71 1.328(6)
C76 C75 1.388(6)
C76 H37 0.9500
C102 C101 1.418(6)
C102 C88 1.493(5)
C7 C8 1.391(6)
C7 C3 1.495(6)
C67 C66 1.382(6)
C67 C68 1.386(6)
C67 H33 0.9500
O27 C24 1.364(5)
O27 C28 1.428(5)
C78 C79 1.372(6)
C78 C77 1.399(6)
C78 H38 0.9500
C11 C10 1.394(6)
C11 H5 0.9500
O111 C108 1.365(5)
O111 C112 1.422(5)
C112 H56B 0.9800
C112 H56C 0.9800
C112 H56A 0.9800
O41 C38 1.376(5)
O41 C42 1.425(5)
C20 N15 1.328(6)
C20 C19 1.394(6)
C20 H9 0.9500
N29 C34 1.333(6)
N29 C30 1.334(5)
C81 C80 1.383(6)
C81 C82 1.388(6)
C81 H40 0.9500
C3 C4 1.391(6)
C3 C2 1.401(6)
C34 H16 0.9500
C72 N71 1.338(6)
C72 C73 1.389(6)
C72 H36 0.9500
C23 C22 1.381(6)
C23 C24 1.388(6)
C23 H11 0.9500
C40 C35 1.388(6)
C40 C39 1.395(6)
C40 H20 0.9500
C93 C92 1.375(6)
C93 C94 1.387(6)
C93 H46 0.9500
C89 C90 1.378(6)
C89 C88 1.390(6)
C32 C31 1.404(6)
C32 C46 1.494(6)
C35 C36 1.393(6)
C35 C31 1.479(6)
C38 C39 1.376(6)
C38 C37 1.381(6)
C26 C21 1.373(6)
C26 C25 1.387(6)
C26 H13 0.9500
N85 C90 1.323(6)
N85 C86 1.332(6)
N57 C62 1.324(6)
N57 C58 1.342(6)
C73 C74 1.399(6)
C73 C77 1.491(6)
C51 C50 1.363(6)
C51 C52 1.405(6)
C51 H25 0.9500
N15 C16 1.331(5)
C49 C54 1.393(6)
C49 C50 1.400(6)
C49 C45 1.485(6)
C25 C24 1.380(6)
C25 H12 0.9500
C21 C22 1.390(6)
C21 C17 1.500(6)
C44 N43 1.332(6)
C44 C45 1.397(6)
C44 H22 0.9500
C66 C65 1.394(6)
C96 C91 1.380(6)
C96 C95 1.384(6)
C96 H48 0.9500
C2 N1 1.325(6)
C2 H1 0.9500
C91 C92 1.391(6)
C91 C87 1.488(6)
C74 C75 1.384(6)
C74 C60 1.497(6)
C63 C68 1.385(6)
C63 C64 1.395(6)
C63 C59 1.494(6)
C28 H14B 0.9800
C28 H14C 0.9800
C28 H14A 0.9800
C4 C5 1.396(6)
C4 C18 1.492(6)
C58 C59 1.387(6)
C58 H29 0.9500
C56 H28B 0.9800
C56 H28C 0.9800
C56 H28A 0.9800
C46 C47 1.390(6)
C46 C45 1.396(6)
C47 C48 1.374(6)
C87 C86 1.390(6)
C87 C88 1.401(6)
C59 C60 1.401(6)
C110 C105 1.387(6)
C110 C109 1.389(6)
C110 H55 0.9500
N43 C48 1.327(6)
C52 C53 1.376(6)
C16 C17 1.389(6)
C16 H8 0.9500
C90 H44 0.9500
N99 C104 1.324(6)
N99 C100 1.333(6)
C68 H34 0.9500
C37 C36 1.387(6)
C37 H18 0.9500
C77 C82 1.393(6)
C17 C18 1.403(6)
C53 C54 1.390(6)
C53 H26 0.9500
C18 C19 1.386(6)
C5 C6 1.375(6)
C22 H10 0.9500
C80 C79 1.406(6)
C62 C61 1.379(6)
C62 H30 0.9500
C100 C101 1.389(6)
C100 H50 0.9500
C31 C30 1.391(5)
C86 H43 0.9500
C42 H21B 0.9800
C42 H21C 0.9800
C42 H21A 0.9800
C50 H24 0.9500
C30 H15 0.9500
N1 C6 1.330(6)
C82 H41 0.9500
C65 C64 1.381(6)
C65 H32 0.9500
C105 C106 1.397(6)
C105 C101 1.477(6)
C36 H17 0.9500
C61 C60 1.394(6)
C48 H23 0.9500
C54 H27 0.9500
C92 H45 0.9500
C95 C94 1.376(6)
C95 H47 0.9500
C70 H35B 0.9800
C70 H35C 0.9800
C70 H35A 0.9800
C39 H19 0.9500
C79 H39 0.9500
C84 H42B 0.9800
C84 H42C 0.9800
C84 H42A 0.9800
C8 H3 0.9500
C109 C108 1.378(6)
C109 H54 0.9500
C107 C106 1.376(6)
C107 C108 1.379(6)
C107 H53 0.9500
C64 H31 0.9500
C106 H52 0.9500
C104 H51 0.9500
O97 C94 1.363(5)
O97 C98 1.427(5)
C98 H49B 0.9800
C98 H49C 0.9800
C98 H49A 0.9800
C6 H2 0.9500
C14 H7B 0.9800
C14 H7C 0.9800
C14 H7A 0.9800

loop_
_geom_torsion_atom_site_label_1
_geom_torsion_atom_site_label_2
_geom_torsion_atom_site_label_3
_geom_torsion_atom_site_label_4
_geom_torsion
C104 C103 C102 C101 3.1(6)
Br8 C103 C102 C101 178.9(3)
C104 C103 C102 C88 -171.6(4)
Br8 C103 C102 C88 4.2(6)
C11 C12 C7 C8 -1.0(7)
C11 C12 C7 C3 -175.6(4)
C7 C12 C11 C10 -0.4(7)
C12 C7 C3 C4 -59.2(6)
C8 C7 C3 C4 126.2(5)
C12 C7 C3 C2 121.9(5)
C8 C7 C3 C2 -52.6(6)
C30 N29 C34 C33 -1.3(6)
C32 C33 C34 N29 -0.3(7)
Br3 C33 C34 N29 -176.5(3)
C34 C33 C32 C31 2.0(6)
Br3 C33 C32 C31 178.1(3)
C34 C33 C32 C46 -172.6(4)
Br3 C33 C32 C46 3.5(6)
C39 C40 C35 C36 -1.0(6)
C39 C40 C35 C31 177.5(4)
C42 O41 C38 C39 4.8(6)
C42 O41 C38 C37 -175.9(4)
C14 O13 C10 C9 178.1(4)
C14 O13 C10 C11 -0.5(7)
C8 C9 C10 O13 -179.4(4)
C8 C9 C10 C11 -0.7(7)
C12 C11 C10 O13 179.8(4)
C12 C11 C10 C9 1.3(7)
N71 C72 C73 C74 0.1(7)
N71 C72 C73 C77 -179.3(4)
C19 C20 N15 C16 -1.2(6)
C21 C26 C25 C24 0.5(7)
C25 C26 C21 C22 -2.4(6)
C25 C26 C21 C17 177.6(4)
C70 O69 C66 C67 6.2(7)
C70 O69 C66 C65 -174.5(4)
C68 C67 C66 O69 -177.7(4)
C68 C67 C66 C65 3.1(7)
C4 C3 C2 N1 -0.2(7)
C7 C3 C2 N1 178.7(4)
C95 C96 C91 C92 -2.5(6)
C95 C96 C91 C87 174.8(4)
C72 C73 C74 C75 -1.8(6)
C77 C73 C74 C75 177.6(4)
C72 C73 C74 C60 171.4(4)
C77 C73 C74 C60 -9.2(6)
C2 C3 C4 C5 -1.2(6)
C7 C3 C4 C5 180.0(4)
C2 C3 C4 C18 173.8(4)
C7 C3 C4 C18 -5.1(6)
C62 N57 C58 C59 1.3(6)
C73 C74 C75 C76 1.8(6)
C60 C74 C75 C76 -171.3(4)
C73 C74 C75 Br6 178.9(3)
C60 C74 C75 Br6 5.8(6)
N71 C76 C75 C74 0.0(7)
N71 C76 C75 Br6 -177.2(3)
C33 C32 C46 C47 -81.4(5)
C31 C32 C46 C47 104.1(5)
C33 C32 C46 C45 103.6(5)
C31 C32 C46 C45 -70.9(5)
C45 C46 C47 C48 2.6(6)
C32 C46 C47 C48 -172.6(4)
C45 C46 C47 Br4 177.6(3)
C32 C46 C47 Br4 2.4(6)
C96 C91 C87 C86 109.3(5)
C92 C91 C87 C86 -73.4(6)
C96 C91 C87 C88 -71.8(6)
C92 C91 C87 C88 105.5(5)
N57 C58 C59 C60 1.0(6)
N57 C58 C59 C63 178.8(4)
C68 C63 C59 C58 118.8(5)
C64 C63 C59 C58 -62.6(6)
C68 C63 C59 C60 -63.4(6)
C64 C63 C59 C60 115.2(5)
C45 C44 N43 C48 0.7(7)
C56 O55 C52 C53 4.2(6)
C56 O55 C52 C51 -176.5(4)
C50 C51 C52 O55 177.5(4)
C50 C51 C52 C53 -3.1(7)
C20 N15 C16 C17 1.1(6)
C28 O27 C24 C25 6.0(6)
C28 O27 C24 C23 -174.3(4)
C26 C25 C24 O27 -178.9(4)
C26 C25 C24 C23 1.4(7)
C22 C23 C24 O27 178.9(4)
C22 C23 C24 C25 -1.3(7)
C86 N85 C90 C89 -1.0(7)
C88 C89 C90 N85 -0.9(7)
Br7 C89 C90 N85 179.2(4)
C64 C63 C68 C67 -2.3(7)
C59 C63 C68 C67 176.3(4)
C66 C67 C68 C63 -0.4(7)
C39 C38 C37 C36 -0.2(7)
O41 C38 C37 C36 -179.5(4)
C79 C78 C77 C82 1.1(6)
C79 C78 C77 C73 177.4(4)
C72 C73 C77 C82 130.0(4)
C74 C73 C77 C82 -49.4(6)
C72 C73 C77 C78 -46.2(6)
C74 C73 C77 C78 134.5(4)
N15 C16 C17 C18 0.0(6)
N15 C16 C17 C21 -179.6(4)
C26 C21 C17 C16 100.1(5)
C22 C21 C17 C16 -79.9(5)
C26 C21 C17 C18 -79.5(5)
C22 C21 C17 C18 100.4(5)
O55 C52 C53 C54 -178.1(4)
C51 C52 C53 C54 2.6(7)
C16 C17 C18 C19 -1.2(6)
C21 C17 C18 C19 178.5(4)
C16 C17 C18 C4 176.9(4)
C21 C17 C18 C4 -3.4(6)
C3 C4 C18 C19 95.3(5)
C5 C4 C18 C19 -89.9(5)
C3 C4 C18 C17 -82.6(5)
C5 C4 C18 C17 92.1(5)
C3 C4 C5 C6 1.0(6)
C18 C4 C5 C6 -174.0(4)
C3 C4 C5 Br1 179.5(3)
C18 C4 C5 Br1 4.6(5)
C24 C23 C22 C21 -0.6(7)
C26 C21 C22 C23 2.4(7)
C17 C21 C22 C23 -177.6(4)
C84 O83 C80 C81 9.6(6)
C84 O83 C80 C79 -172.5(4)
C82 C81 C80 O83 178.8(4)
C82 C81 C80 C79 1.0(6)
C58 N57 C62 C61 -1.7(7)
C104 N99 C100 C101 1.5(7)
C47 C46 C45 C44 -2.7(6)
C32 C46 C45 C44 172.7(4)
C47 C46 C45 C49 -179.6(4)
C32 C46 C45 C49 -4.2(6)
N43 C44 C45 C46 1.2(7)
N43 C44 C45 C49 178.2(4)
C54 C49 C45 C46 -53.8(6)
C50 C49 C45 C46 126.6(5)
C54 C49 C45 C44 129.3(5)
C50 C49 C45 C44 -50.3(6)
C33 C32 C31 C30 -2.2(6)
C46 C32 C31 C30 172.6(4)
C33 C32 C31 C35 -179.2(4)
C46 C32 C31 C35 -4.4(6)
C40 C35 C31 C30 128.7(4)
C36 C35 C31 C30 -52.8(6)
C40 C35 C31 C32 -54.3(6)
C36 C35 C31 C32 124.1(4)
C90 N85 C86 C87 1.8(7)
C88 C87 C86 N85 -0.7(7)
C91 C87 C86 N85 178.3(4)
C52 C51 C50 C49 0.4(7)
C54 C49 C50 C51 2.7(6)
C45 C49 C50 C51 -177.6(4)
C17 C18 C19 C20 1.1(6)
C4 C18 C19 C20 -176.9(4)
C17 C18 C19 Br2 -177.1(3)
C4 C18 C19 Br2 5.0(6)
N15 C20 C19 C18 0.0(6)
N15 C20 C19 Br2 178.3(3)
C34 N29 C30 C31 1.0(6)
C32 C31 C30 N29 0.7(7)
C35 C31 C30 N29 177.8(4)
C3 C2 N1 C6 1.8(7)
C80 C81 C82 C77 -0.2(7)
C78 C77 C82 C81 -0.8(6)
C73 C77 C82 C81 -177.1(4)
O69 C66 C65 C64 177.7(4)
C67 C66 C65 C64 -3.0(7)
C90 C89 C88 C87 2.0(6)
Br7 C89 C88 C87 -178.1(3)
C90 C89 C88 C102 -177.2(4)
Br7 C89 C88 C102 2.8(6)
C86 C87 C88 C89 -1.2(6)
C91 C87 C88 C89 179.9(4)
C86 C87 C88 C102 178.0(4)
C91 C87 C88 C102 -1.0(6)
C103 C102 C88 C89 -86.0(6)
C101 C102 C88 C89 99.5(5)
C103 C102 C88 C87 94.9(5)
C101 C102 C88 C87 -79.7(5)
C109 C110 C105 C106 -1.2(6)
C109 C110 C105 C101 -177.4(4)
C38 C37 C36 C35 -0.3(7)
C40 C35 C36 C37 0.9(6)
C31 C35 C36 C37 -177.6(4)
C75 C76 N71 C72 -1.7(7)
C73 C72 N71 C76 1.7(7)
N57 C62 C61 C60 0.0(7)
N57 C62 C61 Br5 -177.0(3)
C44 N43 C48 C47 -1.0(7)
C46 C47 C48 N43 -0.7(7)
Br4 C47 C48 N43 -175.9(4)
C52 C53 C54 C49 0.6(7)
C50 C49 C54 C53 -3.2(7)
C45 C49 C54 C53 177.2(4)
C94 C93 C92 C91 -0.3(7)
C96 C91 C92 C93 3.0(6)
C87 C91 C92 C93 -174.3(4)
C91 C96 C95 C94 -0.8(7)
O41 C38 C39 C40 179.4(4)
C37 C38 C39 C40 0.2(7)
C35 C40 C39 C38 0.4(7)
C77 C78 C79 C80 -0.3(7)
O83 C80 C79 C78 -178.8(4)
C81 C80 C79 C78 -0.8(7)
N99 C100 C101 C102 -0.1(6)
N99 C100 C101 C105 -179.6(4)
C103 C102 C101 C100 -2.2(6)
C88 C102 C101 C100 172.6(4)
C103 C102 C101 C105 177.4(4)
C88 C102 C101 C105 -7.8(6)
C110 C105 C101 C100 119.5(5)
C106 C105 C101 C100 -56.6(6)
C110 C105 C101 C102 -60.0(6)
C106 C105 C101 C102 123.9(5)
C10 C9 C8 C7 -0.7(7)
C12 C7 C8 C9 1.6(7)
C3 C7 C8 C9 176.3(4)
C105 C110 C109 C108 0.4(6)
C112 O111 C108 C109 2.2(6)
C112 O111 C108 C107 -178.4(4)
C110 C109 C108 O111 179.4(4)
C110 C109 C108 C107 0.1(6)
C106 C107 C108 O111 -179.0(4)
C106 C107 C108 C109 0.4(7)
C66 C65 C64 C63 0.2(7)
C68 C63 C64 C65 2.4(7)
C59 C63 C64 C65 -176.2(4)
C108 C107 C106 C105 -1.3(7)
C110 C105 C106 C107 1.7(6)
C101 C105 C106 C107 177.9(4)
C62 C61 C60 C59 2.3(6)
Br5 C61 C60 C59 179.1(3)
C62 C61 C60 C74 -175.9(4)
Br5 C61 C60 C74 0.9(6)
C58 C59 C60 C61 -2.7(6)
C63 C59 C60 C61 179.5(4)
C58 C59 C60 C74 175.6(4)
C63 C59 C60 C74 -2.2(6)
C75 C74 C60 C61 -81.5(6)
C73 C74 C60 C61 105.6(5)
C75 C74 C60 C59 100.3(5)
C73 C74 C60 C59 -72.6(5)
C100 N99 C104 C103 -0.6(7)
C102 C103 C104 N99 -1.8(7)
Br8 C103 C104 N99 -177.7(3)
C98 O97 C94 C95 4.1(6)
C98 O97 C94 C93 -176.3(4)
C96 C95 C94 O97 -176.9(4)
C96 C95 C94 C93 3.6(7)
C92 C93 C94 O97 177.3(4)
C92 C93 C94 C95 -3.1(7)
C2 N1 C6 C5 -1.9(7)
C4 C5 C6 N1 0.6(7)
Br1 C5 C6 N1 -178.0(4)
